data_7055697
loop_
_publ_author_name
'Adamski, Ariel'
'Fik, Marta A.'
'Kubicki, Maciej'
'Hnatejko, Zbigniew'
'Gurda, Dorota'
'Fedoruk-Wyszomirska, Agnieszka'
'Wyszko, Eliza'
'Kruszka, Dariusz'
'Dutkiewicz, Zbigniew'
'Patroniak, Violetta'

_publ_section_title
;
 Full characterization and cytotoxic activity of new silver(i) and
 copper(i) helicates with quaterpyridine
;
_journal_issue 9
_journal_name_full 'New J. Chem.'
_journal_page_first 7943
_journal_paper_doi 10.1039/C5NJ03601A
_journal_volume 40
_journal_year 2016
_chemical_formula_moiety 'C44 H36 Ag2 N8, 2(F6 P)'
_chemical_formula_sum 'C44 H36 Ag2 F12 N8 P2'
_chemical_formula_weight 1182.49
_chemical_name_systematic
;
 ?
;
_space_group_crystal_system monoclinic
_space_group_IT_number 15
_space_group_name_Hall '-I 2ya'
_space_group_name_H-M_alt 'I 1 2/a 1'
_symmetry_space_group_name_Hall '-I 2ya'
_symmetry_space_group_name_H-M 'I 1 2/a 1'
_atom_sites_solution_hydrogens geom
_audit_creation_method SHELXL-2013
_audit_update_record
;
2016-03-13 deposited with the CCDC.
2016-07-26 downloaded from the CCDC.
;
_cell_angle_alpha 90
_cell_angle_beta 96.624(3)
_cell_angle_gamma 90
_cell_formula_units_Z 4
_cell_length_a 12.5733(4)
_cell_length_b 23.2638(6)
_cell_length_c 16.2128(5)
_cell_measurement_reflns_used 2957
_cell_measurement_temperature 100(1)
_cell_measurement_theta_max 27.9880
_cell_measurement_theta_min 3.4610
_cell_volume 4710.6(2)
_computing_cell_refinement 'CrysAlis Pro (Agilent Technologies (2011))'
_computing_data_collection 'CrysAlis Pro (Agilent Technologies (2011))'
_computing_data_reduction 'CrysAlis Pro (Agilent Technologies (2011))'
_computing_molecular_graphics 'Mercury (MacRae et al., 2009)'
_computing_publication_material 'SHELXL-2013 (Sheldrick, 2013)'
_computing_structure_refinement 'SHELXL-2013 (Sheldrick, 2013)'
_computing_structure_solution 'SIR92 (Altomare et al., 1993)'
_diffrn_ambient_temperature 100(1)
_diffrn_detector 'CCD plate'
_diffrn_detector_area_resol_mean 16.1544
_diffrn_detector_type Eos
_diffrn_measured_fraction_theta_full 0.998
_diffrn_measured_fraction_theta_max 0.847
_diffrn_measurement_device 'four-circle diffractometer'
_diffrn_measurement_device_type 'Xcalibur, Eos'
_diffrn_measurement_method \w-scan
_diffrn_radiation_monochromator graphite
_diffrn_radiation_probe x-ray
_diffrn_radiation_type 'Mo K\a'
_diffrn_radiation_wavelength 0.71073
_diffrn_reflns_av_R_equivalents 0.0123
_diffrn_reflns_av_unetI/netI 0.0200
_diffrn_reflns_Laue_measured_fraction_full 0.998
_diffrn_reflns_Laue_measured_fraction_max 0.847
_diffrn_reflns_limit_h_max 9
_diffrn_reflns_limit_h_min -16
_diffrn_reflns_limit_k_max 30
_diffrn_reflns_limit_k_min -30
_diffrn_reflns_limit_l_max 21
_diffrn_reflns_limit_l_min -21
_diffrn_reflns_number 9658
_diffrn_reflns_point_group_measured_fraction_full 0.998
_diffrn_reflns_point_group_measured_fraction_max 0.847
_diffrn_reflns_theta_full 25.000
_diffrn_reflns_theta_max 28.067
_diffrn_reflns_theta_min 2.915
_diffrn_source 'Enhance (Mo) X-ray Source'
_exptl_absorpt_coefficient_mu 0.989
_exptl_absorpt_correction_T_max 1.00000
_exptl_absorpt_correction_T_min 0.88357
_exptl_absorpt_correction_type multi-scan
_exptl_absorpt_process_details
;
CrysAlisPro, Agilent Technologies,
Version 1.171.37.34 (release 22-05-2014 CrysAlis171 .NET)
(compiled May 22 2014,16:03:01)
Empirical absorption correction using spherical harmonics,
 implemented in SCALE3 ABSPACK scaling algorithm.
;
_exptl_crystal_colour colourless
_exptl_crystal_density_diffrn 1.667
_exptl_crystal_description block
_exptl_crystal_F_000 2352
_exptl_crystal_size_max 0.3
_exptl_crystal_size_mid 0.2
_exptl_crystal_size_min 0.15
_platon_squeeze_details
;
;
_refine_diff_density_max 1.067
_refine_diff_density_min -0.675
_refine_diff_density_rms 0.086
_refine_ls_extinction_method none
_refine_ls_goodness_of_fit_ref 1.095
_refine_ls_hydrogen_treatment constr
_refine_ls_matrix_type full
_refine_ls_number_parameters 364
_refine_ls_number_reflns 4852
_refine_ls_number_restraints 213
_refine_ls_restrained_S_all 1.158
_refine_ls_R_factor_all 0.0372
_refine_ls_R_factor_gt 0.0319
_refine_ls_shift/su_max 0.001
_refine_ls_shift/su_mean 0.000
_refine_ls_structure_factor_coef Fsqd
_refine_ls_weighting_details 'w=1/[\s^2^(Fo^2^)+(0.0492P)^2^+10.8572P] where P=(Fo^2^+2Fc^2^)/3'
_refine_ls_weighting_scheme calc
_refine_ls_wR_factor_gt 0.0895
_refine_ls_wR_factor_ref 0.0927
_reflns_Friedel_coverage 0.000
_reflns_number_gt 4287
_reflns_number_total 4852
_reflns_threshold_expression 'I > 2\s(I)'
_cod_data_source_file c5nj03601a2.cif
_cod_data_source_block 2
_cod_depositor_comments 'Adding full bibliography for 7055696--7055699.cif.'
_cod_database_code 7055697
_shelx_space_group_comment
;
The symmetry employed for this shelxl refinement is uniquely defined
by the following loop, which should always be used as a source of
symmetry information in preference to the above space-group names.
They are only intended as comments.
;

loop_
_space_group_symop_operation_xyz
'x, y, z'
'-x+1/2, y, -z'
'x+1/2, y+1/2, z+1/2'
'-x+1, y+1/2, -z+1/2'
'-x, -y, -z'
'x-1/2, -y, z'
'-x+1/2, -y+1/2, -z+1/2'
'x, -y+1/2, z+1/2'

loop_
_atom_site_label
_atom_site_type_symbol
_atom_site_fract_x
_atom_site_fract_y
_atom_site_fract_z
_atom_site_U_iso_or_equiv
_atom_site_adp_type
_atom_site_occupancy
_atom_site_site_symmetry_order
_atom_site_calc_flag
_atom_site_refinement_flags_posn
_atom_site_refinement_flags_adp
_atom_site_refinement_flags_occupancy
_atom_site_disorder_assembly
_atom_site_disorder_group
Ag1 Ag 0.34093(2) 0.35180(2) 0.07997(2) 0.02362(9) Uani 1 1 d . . . . .
N1A N 0.25403(19) 0.36365(11) 0.19474(14) 0.0248(5) Uani 1 1 d . . . . .
C2A C 0.2652(2) 0.41147(13) 0.24199(18) 0.0284(6) Uani 1 1 d . . . . .
C21A C 0.3588(3) 0.44934(14) 0.2318(2) 0.0357(7) Uani 1 1 d . . . . .
H21A H 0.4238 0.4324 0.2610 0.054 Uiso 1 1 calc R U . . .
H21B H 0.3469 0.4874 0.2552 0.054 Uiso 1 1 calc R U . . .
H21C H 0.3669 0.4532 0.1727 0.054 Uiso 1 1 calc R U . . .
C3A C 0.1924(3) 0.42454(15) 0.29796(19) 0.0367(7) Uani 1 1 d . . . . .
H3A H 0.2013 0.4584 0.3309 0.044 Uiso 1 1 calc R U . . .
C4A C 0.1080(3) 0.38834(16) 0.30529(19) 0.0373(7) Uani 1 1 d . . . . .
H4A H 0.0575 0.3971 0.3427 0.045 Uiso 1 1 calc R U . . .
C5A C 0.0971(3) 0.33888(15) 0.25752(19) 0.0332(7) Uani 1 1 d . . . . .
H5A H 0.0393 0.3132 0.2621 0.040 Uiso 1 1 calc R U . . .
C6A C 0.1722(2) 0.32713(13) 0.20260(17) 0.0253(6) Uani 1 1 d . . . . .
C7A C 0.1646(2) 0.27467(13) 0.15002(18) 0.0267(6) Uani 1 1 d . . . . .
N8A N 0.22090(18) 0.27383(10) 0.08393(15) 0.0247(5) Uani 1 1 d . . . . .
C9A C 0.2178(2) 0.22684(12) 0.03604(19) 0.0283(6) Uani 1 1 d . . . . .
C10A C 0.1577(2) 0.17822(14) 0.0516(2) 0.0354(7) Uani 1 1 d . . . . .
H10A H 0.1576 0.1451 0.0174 0.043 Uiso 1 1 calc R U . . .
C11A C 0.0984(3) 0.17988(14) 0.1183(2) 0.0367(7) Uani 1 1 d . . . . .
H11A H 0.0555 0.1479 0.1296 0.044 Uiso 1 1 calc R U . . .
C12A C 0.1015(2) 0.22773(14) 0.1682(2) 0.0325(7) Uani 1 1 d . . . . .
H12A H 0.0614 0.2290 0.2143 0.039 Uiso 1 1 calc R U . . .
N1B N 0.49349(17) 0.33568(10) 0.01993(14) 0.0210(5) Uani 1 1 d . . . . .
C2B C 0.5469(2) 0.28572(12) 0.03171(18) 0.0242(6) Uani 1 1 d . . . . .
C21B C 0.5275(2) 0.25048(13) 0.10571(19) 0.0313(6) Uani 1 1 d . . . . .
H21D H 0.5617 0.2690 0.1563 0.047 Uiso 1 1 calc R U . . .
H21E H 0.5578 0.2120 0.1007 0.047 Uiso 1 1 calc R U . . .
H21F H 0.4503 0.2474 0.1086 0.047 Uiso 1 1 calc R U . . .
C3B C 0.6183(2) 0.26762(12) -0.02278(19) 0.0277(6) Uani 1 1 d . . . . .
H3B H 0.6528 0.2314 -0.0151 0.033 Uiso 1 1 calc R U . . .
C4B C 0.6385(2) 0.30252(13) -0.08777(18) 0.0282(6) Uani 1 1 d . . . . .
H4B H 0.6877 0.2909 -0.1248 0.034 Uiso 1 1 calc R U . . .
C5B C 0.5858(2) 0.35483(12) -0.09823(18) 0.0243(6) Uani 1 1 d . . . . .
H5B H 0.6000 0.3801 -0.1417 0.029 Uiso 1 1 calc R U . . .
C6B C 0.5117(2) 0.36986(12) -0.04423(16) 0.0201(5) Uani 1 1 d . . . . .
C7B C 0.4468(2) 0.42359(12) -0.05562(16) 0.0200(5) Uani 1 1 d . . . . .
N8B N 0.35894(17) 0.42661(9) -0.01541(13) 0.0188(4) Uani 1 1 d . . . . .
C9B C 0.29858(19) 0.47440(11) -0.02239(15) 0.0192(5) Uani 1 1 d . . . . .
C10B C 0.3235(2) 0.52171(12) -0.06932(17) 0.0239(6) Uani 1 1 d . . . . .
H10B H 0.2806 0.5554 -0.0719 0.029 Uiso 1 1 calc R U . . .
C11B C 0.4128(2) 0.51811(13) -0.11223(18) 0.0267(6) Uani 1 1 d . . . . .
H11B H 0.4311 0.5492 -0.1459 0.032 Uiso 1 1 calc R U . . .
C12B C 0.4749(2) 0.46871(12) -0.10529(17) 0.0240(6) Uani 1 1 d . . . . .
H12B H 0.5363 0.4657 -0.1342 0.029 Uiso 1 1 calc R U . . .
P1C P 0.71840(9) 0.36700(5) 0.29167(6) 0.0489(3) Uani 1 1 d . U . . .
F1C F 0.5883(4) 0.3565(3) 0.2773(4) 0.109(2) Uani 0.684(6) 1 d D U P A 1
F2C F 0.8405(3) 0.3721(3) 0.2991(3) 0.0945(19) Uani 0.684(6) 1 d D U P A 1
F3C F 0.7320(5) 0.29906(19) 0.2704(3) 0.099(2) Uani 0.684(6) 1 d D U P A 1
F4C F 0.6921(6) 0.42972(18) 0.3090(3) 0.0907(19) Uani 0.684(6) 1 d D U P A 1
F5C F 0.7085(4) 0.3779(3) 0.1952(3) 0.0695(18) Uani 0.684(6) 1 d D U P A 1
F6C F 0.7185(5) 0.34777(19) 0.3838(3) 0.0788(16) Uani 0.684(6) 1 d D U P A 1
F1D F 0.8175(6) 0.3277(4) 0.2744(4) 0.054(2) Uani 0.316(6) 1 d D U P A 2
F2D F 0.6299(8) 0.4118(5) 0.3079(6) 0.081(4) Uani 0.316(6) 1 d D U P A 2
F3D F 0.6488(9) 0.3179(5) 0.3061(8) 0.123(5) Uani 0.316(6) 1 d D U P A 2
F4D F 0.7992(9) 0.4204(4) 0.2674(8) 0.128(5) Uani 0.316(6) 1 d D U P A 2
F5D F 0.7699(10) 0.3714(6) 0.3827(6) 0.139(5) Uani 0.316(6) 1 d D U P A 2
F6D F 0.6760(9) 0.3653(5) 0.1960(5) 0.076(4) Uani 0.316(6) 1 d D U P A 2

loop_
_atom_site_aniso_label
_atom_site_aniso_U_11
_atom_site_aniso_U_22
_atom_site_aniso_U_33
_atom_site_aniso_U_23
_atom_site_aniso_U_13
_atom_site_aniso_U_12
Ag1 0.02003(13) 0.02512(13) 0.02772(13) 0.00429(8) 0.01141(8) 0.00076(8)
N1A 0.0202(11) 0.0313(13) 0.0235(11) 0.0083(10) 0.0049(9) 0.0027(10)
C2A 0.0294(15) 0.0308(15) 0.0254(14) 0.0040(12) 0.0050(11) 0.0015(12)
C21A 0.0387(18) 0.0354(17) 0.0341(16) 0.0010(14) 0.0088(13) -0.0061(14)
C3A 0.0415(18) 0.0417(18) 0.0289(15) 0.0002(14) 0.0128(13) 0.0030(15)
C4A 0.0372(17) 0.050(2) 0.0273(15) 0.0044(15) 0.0170(13) 0.0036(15)
C5A 0.0261(15) 0.0460(18) 0.0288(15) 0.0126(14) 0.0086(12) 0.0000(13)
C6A 0.0219(13) 0.0304(15) 0.0242(13) 0.0111(12) 0.0055(11) 0.0028(12)
C7A 0.0182(12) 0.0333(15) 0.0292(14) 0.0145(12) 0.0053(11) 0.0026(11)
N8A 0.0177(11) 0.0254(12) 0.0315(12) 0.0050(10) 0.0045(9) 0.0020(9)
C9A 0.0215(13) 0.0239(14) 0.0396(16) 0.0062(12) 0.0040(12) 0.0020(11)
C10A 0.0299(16) 0.0273(15) 0.0489(19) 0.0050(14) 0.0039(14) -0.0015(13)
C11A 0.0296(16) 0.0322(17) 0.0482(19) 0.0171(15) 0.0042(14) -0.0076(13)
C12A 0.0271(15) 0.0352(17) 0.0357(16) 0.0134(14) 0.0056(12) -0.0018(13)
N1B 0.0148(10) 0.0244(11) 0.0243(11) -0.0005(9) 0.0044(8) -0.0001(9)
C2B 0.0164(12) 0.0247(13) 0.0312(14) 0.0011(12) 0.0021(10) -0.0010(11)
C21B 0.0255(14) 0.0304(15) 0.0387(16) 0.0073(13) 0.0071(12) 0.0060(12)
C3B 0.0177(13) 0.0243(14) 0.0418(16) -0.0020(12) 0.0067(11) 0.0017(11)
C4B 0.0179(13) 0.0310(15) 0.0372(16) -0.0082(12) 0.0101(11) -0.0004(11)
C5B 0.0194(13) 0.0279(15) 0.0270(14) -0.0033(11) 0.0081(11) -0.0045(11)
C6B 0.0138(11) 0.0226(13) 0.0243(13) -0.0007(11) 0.0043(10) -0.0034(10)
C7B 0.0161(12) 0.0237(13) 0.0203(12) -0.0009(10) 0.0029(9) -0.0028(10)
N8B 0.0149(10) 0.0211(11) 0.0205(10) -0.0007(9) 0.0027(8) -0.0021(8)
C9B 0.0149(12) 0.0224(13) 0.0202(12) -0.0013(10) 0.0018(10) -0.0018(10)
C10B 0.0195(13) 0.0210(13) 0.0311(14) 0.0045(11) 0.0028(11) 0.0003(11)
C11B 0.0235(14) 0.0280(15) 0.0291(14) 0.0072(12) 0.0053(11) -0.0035(11)
C12B 0.0191(12) 0.0294(14) 0.0246(13) 0.0023(11) 0.0074(10) -0.0025(11)
P1C 0.0531(6) 0.0532(6) 0.0437(5) 0.0203(5) 0.0192(4) 0.0176(5)
F1C 0.069(3) 0.157(6) 0.108(4) 0.010(4) 0.033(3) -0.020(3)
F2C 0.054(2) 0.131(5) 0.099(4) 0.017(3) 0.011(2) -0.003(3)
F3C 0.159(5) 0.066(3) 0.073(3) 0.012(2) 0.013(3) 0.019(3)
F4C 0.147(5) 0.041(2) 0.088(3) 0.007(2) 0.030(4) 0.014(3)
F5C 0.060(3) 0.097(4) 0.057(3) 0.044(3) 0.032(2) 0.041(3)
F6C 0.119(4) 0.070(3) 0.053(2) 0.031(2) 0.035(2) -0.005(2)
F1D 0.053(4) 0.061(5) 0.050(4) 0.018(4) 0.008(3) 0.024(4)
F2D 0.085(6) 0.101(7) 0.059(5) 0.008(5) 0.013(5) 0.052(5)
F3D 0.114(8) 0.120(8) 0.145(8) 0.056(6) 0.061(6) -0.011(6)
F4D 0.115(8) 0.086(7) 0.187(9) -0.005(6) 0.035(7) -0.024(6)
F5D 0.149(9) 0.168(9) 0.088(7) -0.026(6) -0.033(6) 0.075(7)
F6D 0.078(7) 0.061(6) 0.078(6) -0.030(5) -0.033(5) 0.020(5)

loop_
_atom_type_symbol
_atom_type_description
_atom_type_scat_dispersion_real
_atom_type_scat_dispersion_imag
_atom_type_scat_source
C C 0.0033 0.0016 'International Tables Vol C Tables 4.2.6.8 and 6.1.1.4'
H H 0.0000 0.0000 'International Tables Vol C Tables 4.2.6.8 and 6.1.1.4'
N N 0.0061 0.0033 'International Tables Vol C Tables 4.2.6.8 and 6.1.1.4'
Ag Ag -0.8971 1.1015 'International Tables Vol C Tables 4.2.6.8 and 6.1.1.4'
P P 0.1023 0.0942 'International Tables Vol C Tables 4.2.6.8 and 6.1.1.4'
F F 0.0171 0.0103 'International Tables Vol C Tables 4.2.6.8 and 6.1.1.4'

loop_
_geom_angle_atom_site_label_1
_geom_angle_atom_site_label_2
_geom_angle_atom_site_label_3
_geom_angle
_geom_angle_site_symmetry_3
N1B Ag1 N1A 150.94(8) .
N1B Ag1 N8B 72.06(8) .
N1A Ag1 N8B 122.51(8) .
N1B Ag1 N8A 117.15(8) .
N1A Ag1 N8A 72.74(9) .
N8B Ag1 N8A 133.96(8) .
N1B Ag1 Ag1 102.02(6) 2
N1A Ag1 Ag1 106.94(6) 2
N8B Ag1 Ag1 65.72(5) 2
N8A Ag1 Ag1 68.26(6) 2
C2A N1A C6A 119.7(2) .
C2A N1A Ag1 122.32(19) .
C6A N1A Ag1 116.26(19) .
N1A C2A C3A 121.1(3) .
N1A C2A C21A 117.1(3) .
C3A C2A C21A 121.8(3) .
C2A C21A H21A 109.5 .
C2A C21A H21B 109.5 .
H21A C21A H21B 109.5 .
C2A C21A H21C 109.5 .
H21A C21A H21C 109.5 .
H21B C21A H21C 109.5 .
C4A C3A C2A 119.7(3) .
C4A C3A H3A 120.2 .
C2A C3A H3A 120.2 .
C3A C4A C5A 119.3(3) .
C3A C4A H4A 120.3 .
C5A C4A H4A 120.3 .
C4A C5A C6A 119.2(3) .
C4A C5A H5A 120.4 .
C6A C5A H5A 120.4 .
N1A C6A C5A 121.0(3) .
N1A C6A C7A 117.5(2) .
C5A C6A C7A 121.5(3) .
N8A C7A C12A 121.1(3) .
N8A C7A C6A 117.6(2) .
C12A C7A C6A 121.4(3) .
C9A N8A C7A 119.3(2) .
C9A N8A Ag1 125.91(18) .
C7A N8A Ag1 113.87(19) .
N8A C9A C10A 122.4(3) .
N8A C9A C9A 118.07(19) 2
C10A C9A C9A 119.5(2) 2
C11A C10A C9A 118.0(3) .
C11A C10A H10A 121.0 .
C9A C10A H10A 121.0 .
C12A C11A C10A 120.1(3) .
C12A C11A H11A 119.9 .
C10A C11A H11A 119.9 .
C11A C12A C7A 119.1(3) .
C11A C12A H12A 120.4 .
C7A C12A H12A 120.4 .
C2B N1B C6B 119.5(2) .
C2B N1B Ag1 120.82(18) .
C6B N1B Ag1 117.25(17) .
N1B C2B C3B 121.2(3) .
N1B C2B C21B 117.6(2) .
C3B C2B C21B 121.2(3) .
C2B C21B H21D 109.5 .
C2B C21B H21E 109.5 .
H21D C21B H21E 109.5 .
C2B C21B H21F 109.5 .
H21D C21B H21F 109.5 .
H21E C21B H21F 109.5 .
C4B C3B C2B 119.7(3) .
C4B C3B H3B 120.1 .
C2B C3B H3B 120.1 .
C3B C4B C5B 118.9(3) .
C3B C4B H4B 120.5 .
C5B C4B H4B 120.5 .
C4B C5B C6B 119.2(3) .
C4B C5B H5B 120.4 .
C6B C5B H5B 120.4 .
N1B C6B C5B 121.4(3) .
N1B C6B C7B 116.7(2) .
C5B C6B C7B 121.8(2) .
N8B C7B C12B 121.2(2) .
N8B C7B C6B 116.8(2) .
C12B C7B C6B 122.0(2) .
C9B N8B C7B 119.3(2) .
C9B N8B Ag1 124.77(17) .
C7B N8B Ag1 115.17(17) .
N8B C9B C10B 122.6(2) .
N8B C9B C9B 116.46(17) 2
C10B C9B C9B 120.92(18) 2
C11B C10B C9B 118.1(3) .
C11B C10B H10B 121.0 .
C9B C10B H10B 121.0 .
C12B C11B C10B 119.3(3) .
C12B C11B H11B 120.3 .
C10B C11B H11B 120.3 .
C11B C12B C7B 119.5(2) .
C11B C12B H12B 120.2 .
C7B C12B H12B 120.2 .
F4C P1C F2C 98.5(4) .
F3D P1C F5D 95.2(5) .
F4C P1C F6C 94.2(3) .
F2C P1C F6C 93.2(3) .
F3D P1C F2D 92.4(5) .
F5D P1C F2D 91.3(5) .
F4C P1C F5C 92.0(3) .
F2C P1C F5C 91.7(3) .
F6C P1C F5C 171.3(3) .
F3D P1C F6D 89.8(5) .
F5D P1C F6D 174.4(6) .
F2D P1C F6D 90.9(5) .
F3D P1C F1D 94.2(5) .
F5D P1C F1D 87.5(4) .
F2D P1C F1D 173.4(6) .
F6D P1C F1D 89.7(4) .
F4C P1C F3C 173.5(3) .
F2C P1C F3C 87.9(3) .
F6C P1C F3C 86.3(2) .
F5C P1C F3C 86.8(3) .
F4C P1C F1C 86.3(3) .
F2C P1C F1C 174.5(4) .
F6C P1C F1C 89.1(3) .
F5C P1C F1C 85.4(3) .
F3C P1C F1C 87.3(3) .
F3D P1C F4D 175.1(6) .
F5D P1C F4D 88.7(5) .
F2D P1C F4D 90.5(6) .
F6D P1C F4D 86.2(5) .
F1D P1C F4D 83.0(4) .

loop_
_geom_bond_atom_site_label_1
_geom_bond_atom_site_label_2
_geom_bond_distance
_geom_bond_site_symmetry_2
Ag1 N1B 2.280(2) .
Ag1 N1A 2.281(2) .
Ag1 N8B 2.356(2) .
Ag1 N8A 2.365(2) .
Ag1 Ag1 3.2535(4) 2
N1A C2A 1.349(4) .
N1A C6A 1.352(4) .
C2A C3A 1.395(4) .
C2A C21A 1.493(4) .
C21A H21A 0.9800 .
C21A H21B 0.9800 .
C21A H21C 0.9800 .
C3A C4A 1.370(5) .
C3A H3A 0.9500 .
C4A C5A 1.385(5) .
C4A H4A 0.9500 .
C5A C6A 1.397(4) .
C5A H5A 0.9500 .
C6A C7A 1.485(4) .
C7A N8A 1.350(4) .
C7A C12A 1.401(4) .
N8A C9A 1.339(4) .
C9A C10A 1.399(4) .
C9A C9A 1.497(6) 2
C10A C11A 1.383(5) .
C10A H10A 0.9500 .
C11A C12A 1.374(5) .
C11A H11A 0.9500 .
C12A H12A 0.9500 .
N1B C2B 1.345(4) .
N1B C6B 1.350(4) .
C2B C3B 1.395(4) .
C2B C21B 1.496(4) .
C21B H21D 0.9800 .
C21B H21E 0.9800 .
C21B H21F 0.9800 .
C3B C4B 1.377(4) .
C3B H3B 0.9500 .
C4B C5B 1.387(4) .
C4B H4B 0.9500 .
C5B C6B 1.395(4) .
C5B H5B 0.9500 .
C6B C7B 1.493(4) .
C7B N8B 1.347(3) .
C7B C12B 1.393(4) .
N8B C9B 1.343(3) .
C9B C10B 1.394(4) .
C9B C9B 1.491(5) 2
C10B C11B 1.391(4) .
C10B H10B 0.9500 .
C11B C12B 1.387(4) .
C11B H11B 0.9500 .
C12B H12B 0.9500 .
P1C F3D 1.473(8) .
P1C F4C 1.529(4) .
P1C F2C 1.530(4) .
P1C F5D 1.546(9) .
P1C F6C 1.558(4) .
P1C F2D 1.568(7) .
P1C F5C 1.575(4) .
P1C F6D 1.581(8) .
P1C F1D 1.596(6) .
P1C F3C 1.631(5) .
P1C F1C 1.644(5) .
P1C F4D 1.679(8) .

loop_
_geom_hbond_atom_site_label_D
_geom_hbond_atom_site_label_H
_geom_hbond_atom_site_label_A
_geom_hbond_distance_DH
_geom_hbond_distance_HA
_geom_hbond_distance_DA
_geom_hbond_angle_DHA
_geom_hbond_site_symmetry_A
C10B H10B F5C 0.95 2.55 3.097(5) 117.1 5_665

loop_
_geom_torsion_atom_site_label_1
_geom_torsion_atom_site_label_2
_geom_torsion_atom_site_label_3
_geom_torsion_atom_site_label_4
_geom_torsion
_geom_torsion_site_symmetry_1
_geom_torsion_site_symmetry_4
C6A N1A C2A C3A -1.2(4) . .
Ag1 N1A C2A C3A 163.3(2) . .
C6A N1A C2A C21A 178.6(3) . .
Ag1 N1A C2A C21A -16.9(4) . .
N1A C2A C3A C4A 0.0(5) . .
C21A C2A C3A C4A -179.8(3) . .
C2A C3A C4A C5A 0.8(5) . .
C3A C4A C5A C6A -0.3(5) . .
C2A N1A C6A C5A 1.7(4) . .
Ag1 N1A C6A C5A -163.8(2) . .
C2A N1A C6A C7A -179.1(2) . .
Ag1 N1A C6A C7A 15.5(3) . .
C4A C5A C6A N1A -0.9(4) . .
C4A C5A C6A C7A 179.8(3) . .
N1A C6A C7A N8A -16.7(4) . .
C5A C6A C7A N8A 162.5(3) . .
N1A C6A C7A C12A 163.2(3) . .
C5A C6A C7A C12A -17.5(4) . .
C12A C7A N8A C9A -1.3(4) . .
C6A C7A N8A C9A 178.7(2) . .
C12A C7A N8A Ag1 -170.9(2) . .
C6A C7A N8A Ag1 9.1(3) . .
C7A N8A C9A C10A 0.3(4) . .
Ag1 N8A C9A C10A 168.5(2) . .
C7A N8A C9A C9A -179.1(3) . 2
Ag1 N8A C9A C9A -10.9(4) . 2
N8A C9A C10A C11A 1.1(5) . .
C9A C9A C10A C11A -179.5(3) 2 .
C9A C10A C11A C12A -1.5(5) . .
C10A C11A C12A C7A 0.5(5) . .
N8A C7A C12A C11A 0.9(4) . .
C6A C7A C12A C11A -179.1(3) . .
C6B N1B C2B C3B -2.1(4) . .
Ag1 N1B C2B C3B 159.7(2) . .
C6B N1B C2B C21B 177.5(2) . .
Ag1 N1B C2B C21B -20.7(3) . .
N1B C2B C3B C4B 3.0(4) . .
C21B C2B C3B C4B -176.6(3) . .
C2B C3B C4B C5B -0.9(4) . .
C3B C4B C5B C6B -1.8(4) . .
C2B N1B C6B C5B -0.8(4) . .
Ag1 N1B C6B C5B -163.2(2) . .
C2B N1B C6B C7B 177.8(2) . .
Ag1 N1B C6B C7B 15.3(3) . .
C4B C5B C6B N1B 2.7(4) . .
C4B C5B C6B C7B -175.7(2) . .
N1B C6B C7B N8B -16.0(3) . .
C5B C6B C7B N8B 162.5(2) . .
N1B C6B C7B C12B 164.0(2) . .
C5B C6B C7B C12B -17.5(4) . .
C12B C7B N8B C9B -1.1(4) . .
C6B C7B N8B C9B 178.9(2) . .
C12B C7B N8B Ag1 -171.37(19) . .
C6B C7B N8B Ag1 8.6(3) . .
C7B N8B C9B C10B -0.6(4) . .
Ag1 N8B C9B C10B 168.74(19) . .
C7B N8B C9B C9B 178.8(2) . 2
Ag1 N8B C9B C9B -11.9(4) . 2
N8B C9B C10B C11B 1.9(4) . .
C9B C9B C10B C11B -177.5(3) 2 .
C9B C10B C11B C12B -1.6(4) . .
C10B C11B C12B C7B 0.1(4) . .
N8B C7B C12B C11B 1.3(4) . .
C6B C7B C12B C11B -178.7(3) . .

loop_
_platon_squeeze_void_nr
_platon_squeeze_void_average_x
_platon_squeeze_void_average_y
_platon_squeeze_void_average_z
_platon_squeeze_void_volume
_platon_squeeze_void_count_electrons
_platon_squeeze_void_content
1 -0.016 0.000 0.000 314 47 ' '
2 -0.004 0.500 0.500 314 47 ' '
